data_4314216
loop_
_publ_author_name
'Chui-Ying Lai'
'Wing-Leung Mak'
'Eddie Y. Y. Chan'
'Yiu-Keung Sau'
'Qian-Feng Zhang'
'Samuel M. F. Lo'
'Ian D. Williams'
'Wa-Hung Leung'

_publ_contact_author_address
;
       Department of Chemistry
       The Hong Kong University of Science and Technology
       Clear Water Bay, Kowloon
       Hong Kong
;
_publ_contact_author_email chleung@ust.hk
_publ_contact_author_fax '852 23581594'
_publ_contact_author_name 'Dr. Wa-Hung Leung'
_publ_contact_author_phone '852 23587360'
_publ_section_title
;
 Ruthenium Complexes with Chiral Tetradentate Imino-Sulfoxide Ligands
;
_journal_name_full 'Inorganic Chemistry'
_journal_page_first 5863
_journal_page_last 5870
_journal_paper_doi 10.1021/ic030075e
_journal_volume 42
_journal_year 2003
_chemical_formula_sum 'C40 H48 Cl2 N2 O2 Ru S2'
_chemical_formula_weight 824.89
_chemical_name_systematic
;
  ?
;
_space_group_IT_number 78
_symmetry_cell_setting tetragonal
_symmetry_space_group_name_Hall 'P 4cw'
_symmetry_space_group_name_H-M 'P 43'
_atom_sites_solution_hydrogens geom
_atom_sites_solution_primary direct
_atom_sites_solution_secondary difmap
_audit_creation_method SHELXL-97
_cell_angle_alpha 90.00
_cell_angle_beta 90.00
_cell_angle_gamma 90.00
_cell_formula_units_Z 4
_cell_length_a 11.9009(4)
_cell_length_b 11.9009(4)
_cell_length_c 27.1190(13)
_cell_measurement_reflns_used 5817
_cell_measurement_temperature 100(2)
_cell_measurement_theta_max 27.67
_cell_measurement_theta_min 2.28
_cell_volume 3840.9(3)
_computing_cell_refinement 'Bruker SMART'
_computing_data_collection 'Bruker SMART'
_computing_data_reduction 'Bruker SAINT'
_computing_molecular_graphics 'Bruker SHELXTL'
_computing_publication_material 'Bruker SHELXTL'
_computing_structure_refinement 'SHELXL-97 (Sheldrick, 1997)'
_computing_structure_solution 'SHELXS-97 (Sheldrick, 1990)'
_diffrn_ambient_temperature 100(2)
_diffrn_measured_fraction_theta_full 0.836
_diffrn_measured_fraction_theta_max 0.836
_diffrn_measurement_device_type 'CCD area detector'
_diffrn_measurement_method 'phi and omega scans'
_diffrn_radiation_monochromator graphite
_diffrn_radiation_source 'fine-focus sealed tube'
_diffrn_radiation_type MoK\a
_diffrn_radiation_wavelength 0.71073
_diffrn_reflns_av_R_equivalents 0.0602
_diffrn_reflns_av_sigmaI/netI 0.1403
_diffrn_reflns_limit_h_max 14
_diffrn_reflns_limit_h_min -12
_diffrn_reflns_limit_k_max 14
_diffrn_reflns_limit_k_min -7
_diffrn_reflns_limit_l_max 29
_diffrn_reflns_limit_l_min -32
_diffrn_reflns_number 14646
_diffrn_reflns_theta_full 25.00
_diffrn_reflns_theta_max 25.00
_diffrn_reflns_theta_min 1.71
_exptl_absorpt_coefficient_mu 0.693
_exptl_absorpt_correction_type none
_exptl_crystal_colour Red
_exptl_crystal_density_diffrn 1.427
_exptl_crystal_density_meas 0
_exptl_crystal_density_method 'not measured'
_exptl_crystal_description Plate
_exptl_crystal_F_000 1712
_exptl_crystal_size_max 0.32
_exptl_crystal_size_mid 0.30
_exptl_crystal_size_min 0.08
_refine_diff_density_max 1.027
_refine_diff_density_min -0.662
_refine_diff_density_rms 0.074
_refine_ls_abs_structure_details 'Flack H D (1983), Acta Cryst. A39, 876-881'
_refine_ls_abs_structure_Flack 0.03(3)
_refine_ls_extinction_method none
_refine_ls_goodness_of_fit_ref 0.953
_refine_ls_hydrogen_treatment mixed
_refine_ls_matrix_type full
_refine_ls_number_parameters 432
_refine_ls_number_reflns 5306
_refine_ls_number_restraints 1
_refine_ls_restrained_S_all 0.953
_refine_ls_R_factor_all 0.0473
_refine_ls_R_factor_gt 0.0378
_refine_ls_shift/su_max 0.080
_refine_ls_shift/su_mean 0.011
_refine_ls_structure_factor_coef Fsqd
_refine_ls_weighting_details 'calc w=1/[\s^2^(Fo^2^)+(0.0000P)^2^+0.0000P] where P=(Fo^2^+2Fc^2^)/3'
_refine_ls_weighting_scheme calc
_refine_ls_wR_factor_gt 0.0795
_refine_ls_wR_factor_ref 0.0817
_reflns_number_gt 4213
_reflns_number_total 5306
_reflns_threshold_expression >2sigma(I)
_cod_data_source_file ic030075e_2.cif
_cod_data_source_block '[rucl2(cync(s)sotol].c6h14'
_cod_depositor_comments
;
The following automatic conversions were performed:

'_symmetry_cell_setting' value 'Tetragonal' changed to 'tetragonal'
according to the built-in table from CIF Core dictionary named
'cif_core.dic' version 2.4.1 from 2010-06-29.

Automatic conversion script
Id: cif_fix_values 1646 2011-03-28 12:23:43Z adriana 
;
_cod_database_code 4314216

loop_
_symmetry_equiv_pos_as_xyz
'x, y, z'
'-x, -y, z+1/2'
'-y, x, z+3/4'
'y, -x, z+1/4'

loop_
_atom_site_label
_atom_site_type_symbol
_atom_site_fract_x
_atom_site_fract_y
_atom_site_fract_z
_atom_site_U_iso_or_equiv
_atom_site_adp_type
_atom_site_occupancy
_atom_site_symmetry_multiplicity
_atom_site_calc_flag
_atom_site_refinement_flags
_atom_site_disorder_assembly
_atom_site_disorder_group
Ru1 Ru 0.73250(3) 0.23911(4) 0.227433(15) 0.01247(11) Uani 1 1 d . . .
Cl1 Cl 0.93207(10) 0.25148(11) 0.22776(5) 0.0202(3) Uani 1 1 d . . .
Cl2 Cl 0.53400(11) 0.22688(12) 0.21573(4) 0.0192(3) Uani 1 1 d . . .
S1 S 0.73625(13) 0.37295(12) 0.28496(4) 0.0166(3) Uani 1 1 d . . .
S2 S 0.71355(12) 0.10935(12) 0.28577(4) 0.0157(3) Uani 1 1 d . . .
O1 O 0.7968(3) 0.3488(3) 0.33131(13) 0.0207(9) Uani 1 1 d . . .
O2 O 0.6443(3) 0.1356(3) 0.32982(13) 0.0202(9) Uani 1 1 d . . .
N1 N 0.7408(4) 0.3520(4) 0.16934(14) 0.0134(10) Uani 1 1 d . . .
N2 N 0.7422(4) 0.1232(4) 0.17107(14) 0.0129(10) Uani 1 1 d . . .
C1 C 0.7230(5) 0.2902(5) 0.12110(19) 0.0179(13) Uani 1 1 d . . .
H1 H 0.641(5) 0.274(5) 0.1183(19) 0.021 Uiso 1 1 calc . . .
C2 C 0.7836(5) 0.1774(5) 0.12528(17) 0.0133(11) Uani 1 1 d . . .
H2 H 0.865(5) 0.194(5) 0.1301(18) 0.016 Uiso 1 1 calc . . .
C3 C 0.7720(5) 0.1084(4) 0.07761(18) 0.0170(12) Uani 1 1 d . . .
H3A H 0.8172 0.0388 0.0802 0.020 Uiso 1 1 calc R . .
H3B H 0.6925 0.0869 0.0726 0.020 Uiso 1 1 calc R . .
C4 C 0.8125(5) 0.1777(5) 0.0343(2) 0.0234(14) Uani 1 1 d . . .
H4A H 0.8066 0.1327 0.0037 0.028 Uiso 1 1 calc R . .
H4B H 0.8925 0.1976 0.0392 0.028 Uiso 1 1 calc R . .
C5 C 0.7439(6) 0.2842(5) 0.02876(19) 0.0244(14) Uani 1 1 d . . .
H5A H 0.6637 0.2649 0.0238 0.029 Uiso 1 1 calc R . .
H5B H 0.7700 0.3268 -0.0004 0.029 Uiso 1 1 calc R . .
C6 C 0.7567(5) 0.3568(4) 0.07548(18) 0.0176(12) Uani 1 1 d . . .
H6A H 0.8357 0.3818 0.0787 0.021 Uiso 1 1 calc R . .
H6B H 0.7087 0.4244 0.0726 0.021 Uiso 1 1 calc R . .
C10 C 0.7690(5) 0.4531(5) 0.16866(19) 0.0172(12) Uani 1 1 d . . .
H10 H 0.7714 0.4874 0.1371 0.021 Uiso 1 1 calc R . .
C11 C 0.7990(5) 0.5255(5) 0.21033(19) 0.0190(13) Uani 1 1 d . . .
C12 C 0.8339(5) 0.6336(5) 0.1974(2) 0.0248(14) Uani 1 1 d . . .
H12 H 0.8321 0.6549 0.1637 0.030 Uiso 1 1 calc R . .
C13 C 0.8706(5) 0.7102(5) 0.2315(2) 0.0330(15) Uani 1 1 d . . .
H13 H 0.8939 0.7830 0.2214 0.040 Uiso 1 1 calc R . .
C14 C 0.8734(6) 0.6803(6) 0.2815(2) 0.0388(18) Uani 1 1 d . . .
H14 H 0.9002 0.7325 0.3053 0.047 Uiso 1 1 calc R . .
C15 C 0.8369(6) 0.5736(6) 0.2967(2) 0.0340(17) Uani 1 1 d . . .
H15 H 0.8394 0.5521 0.3304 0.041 Uiso 1 1 calc R . .
C16 C 0.7965(5) 0.4994(5) 0.26030(19) 0.0213(13) Uani 1 1 d . . .
C20 C 0.7102(5) 0.0208(5) 0.16961(19) 0.0164(12) Uani 1 1 d . . .
H20 H 0.7179 -0.0165 0.1388 0.020 Uiso 1 1 calc R . .
C21 C 0.6629(5) -0.0459(5) 0.21028(18) 0.0159(12) Uani 1 1 d . . .
C22 C 0.6223(5) -0.1535(5) 0.19643(19) 0.0236(14) Uani 1 1 d . . .
H22 H 0.6281 -0.1762 0.1629 0.028 Uiso 1 1 calc R . .
C23 C 0.5752(5) -0.2253(4) 0.2298(2) 0.0254(13) Uani 1 1 d . . .
H23 H 0.5490 -0.2970 0.2195 0.030 Uiso 1 1 calc R . .
C24 C 0.5654(6) -0.1923(5) 0.2796(2) 0.0312(16) Uani 1 1 d . . .
H24 H 0.5316 -0.2410 0.3031 0.037 Uiso 1 1 calc R . .
C25 C 0.6052(5) -0.0894(5) 0.2938(2) 0.0259(14) Uani 1 1 d . . .
H25 H 0.5991 -0.0674 0.3273 0.031 Uiso 1 1 calc R . .
C26 C 0.6539(5) -0.0170(5) 0.26060(19) 0.0208(13) Uani 1 1 d . . .
C30 C 0.2983(6) 0.6039(6) 0.3427(2) 0.0376(17) Uani 1 1 d . . .
H30A H 0.2794 0.5860 0.3770 0.056 Uiso 1 1 calc R . .
H30B H 0.2380 0.5776 0.3209 0.056 Uiso 1 1 calc R . .
H30C H 0.3070 0.6854 0.3391 0.056 Uiso 1 1 calc R . .
C31 C 0.4073(5) 0.5461(5) 0.3288(2) 0.0241(14) Uani 1 1 d . . .
C32 C 0.4827(6) 0.5083(5) 0.36385(18) 0.0251(15) Uani 1 1 d . . .
H32 H 0.4658 0.5195 0.3977 0.030 Uiso 1 1 calc R . .
C33 C 0.5807(5) 0.4553(5) 0.35141(18) 0.0220(14) Uani 1 1 d . . .
H33 H 0.6314 0.4306 0.3762 0.026 Uiso 1 1 calc R . .
C34 C 0.6047(5) 0.4382(5) 0.30148(18) 0.0181(12) Uani 1 1 d . . .
C35 C 0.5307(5) 0.4739(5) 0.2656(2) 0.0221(13) Uani 1 1 d . . .
H35 H 0.5474 0.4618 0.2318 0.027 Uiso 1 1 calc R . .
C36 C 0.4336(5) 0.5266(5) 0.2787(2) 0.0241(13) Uani 1 1 d . . .
H36 H 0.3828 0.5505 0.2538 0.029 Uiso 1 1 calc R . .
C40 C 1.1334(6) -0.1200(5) 0.3661(2) 0.0333(16) Uani 1 1 d . . .
H40A H 1.1377 -0.1094 0.4019 0.050 Uiso 1 1 calc R . .
H40B H 1.2008 -0.0887 0.3506 0.050 Uiso 1 1 calc R . .
H40C H 1.1283 -0.2005 0.3587 0.050 Uiso 1 1 calc R . .
C41 C 1.0316(5) -0.0614(5) 0.3466(2) 0.0257(14) Uani 1 1 d . . .
C42 C 1.0121(5) -0.0501(5) 0.2952(2) 0.0240(14) Uani 1 1 d . . .
H42 H 1.0654 -0.0806 0.2729 0.029 Uiso 1 1 calc R . .
C43 C 0.9193(5) 0.0030(5) 0.27667(19) 0.0190(12) Uani 1 1 d . . .
H43 H 0.9095 0.0108 0.2421 0.023 Uiso 1 1 calc R . .
C44 C 0.8401(5) 0.0451(5) 0.30893(18) 0.0177(12) Uani 1 1 d . . .
C45 C 0.8535(5) 0.0339(5) 0.35987(19) 0.0223(13) Uani 1 1 d . . .
H45 H 0.7976 0.0612 0.3818 0.027 Uiso 1 1 calc R . .
C46 C 0.9479(5) -0.0167(5) 0.3775(2) 0.0264(15) Uani 1 1 d . . .
H46 H 0.9576 -0.0220 0.4122 0.032 Uiso 1 1 calc R . .
C11S C 0.4170(15) 0.8155(15) 0.4123(6) 0.035(4) Uiso 0.50 1 d P . .
C12S C 0.5615(8) 0.8451(8) 0.4465(3) 0.060(2) Uiso 1 1 d . . .
C13S C 0.6485(8) 0.7673(8) 0.4238(3) 0.030(2) Uiso 0.70 1 d P . .
C14S C 0.7615(7) 0.7663(7) 0.4529(3) 0.054(2) Uiso 1 1 d . . .
C15S C 0.8508(8) 0.6975(8) 0.4271(3) 0.0146(19) Uiso 0.60 1 d P . .
C16S C 0.9614(9) 0.6862(9) 0.4568(3) 0.071(3) Uiso 1 1 d . . .
C21S C 0.4454(13) 0.8333(13) 0.4227(5) 0.023(4) Uiso 0.50 1 d P . .
C23S C 0.630(2) 0.863(2) 0.4457(9) 0.038(6) Uiso 0.30 1 d P . .
C25S C 0.8819(15) 0.7207(14) 0.4696(6) 0.039(4) Uiso 0.40 1 d P . .

loop_
_atom_site_aniso_label
_atom_site_aniso_U_11
_atom_site_aniso_U_22
_atom_site_aniso_U_33
_atom_site_aniso_U_23
_atom_site_aniso_U_13
_atom_site_aniso_U_12
Ru1 0.0145(2) 0.0150(2) 0.00798(16) 0.00015(18) 0.0001(2) -0.00061(19)
Cl1 0.0166(6) 0.0263(7) 0.0176(6) 0.0034(6) -0.0033(6) -0.0017(6)
Cl2 0.0152(7) 0.0254(8) 0.0169(7) -0.0007(5) 0.0011(5) 0.0019(6)
S1 0.0224(8) 0.0178(8) 0.0097(6) -0.0004(5) 0.0019(6) -0.0036(7)
S2 0.0190(8) 0.0185(8) 0.0095(6) 0.0007(5) 0.0000(6) -0.0011(6)
O1 0.024(2) 0.025(2) 0.0134(18) -0.0007(17) -0.0024(17) 0.002(2)
O2 0.022(2) 0.026(2) 0.0123(18) -0.0015(16) -0.0008(16) -0.0009(19)
N1 0.017(2) 0.017(3) 0.006(2) -0.0011(18) -0.0029(18) 0.005(2)
N2 0.016(2) 0.013(3) 0.010(2) 0.0001(17) 0.0008(18) 0.004(2)
C1 0.017(3) 0.024(3) 0.013(3) -0.006(2) -0.004(2) 0.000(3)
C2 0.016(3) 0.017(3) 0.007(2) -0.005(2) -0.001(2) -0.004(2)
C3 0.026(3) 0.011(3) 0.014(3) -0.005(2) 0.004(2) 0.000(3)
C4 0.030(3) 0.023(3) 0.018(3) -0.009(2) 0.009(3) -0.004(3)
C5 0.048(4) 0.015(3) 0.010(3) 0.001(2) 0.008(3) -0.006(3)
C6 0.026(3) 0.012(3) 0.015(3) 0.001(2) -0.002(2) 0.000(3)
C10 0.021(3) 0.021(3) 0.009(2) 0.000(2) 0.001(2) -0.001(3)
C11 0.019(3) 0.022(3) 0.016(3) -0.002(2) 0.001(2) -0.008(3)
C12 0.036(4) 0.022(3) 0.017(3) 0.000(2) 0.003(3) -0.001(3)
C13 0.052(4) 0.026(3) 0.021(3) 0.000(3) 0.009(3) -0.017(3)
C14 0.062(5) 0.036(4) 0.018(3) -0.006(3) 0.000(3) -0.031(4)
C15 0.055(5) 0.033(4) 0.014(3) -0.004(3) 0.000(3) -0.013(4)
C16 0.026(3) 0.024(3) 0.014(3) -0.003(2) -0.001(2) -0.008(3)
C20 0.017(3) 0.016(3) 0.016(3) 0.004(2) -0.005(2) 0.002(3)
C21 0.018(3) 0.020(3) 0.010(2) -0.004(2) 0.002(2) 0.000(3)
C22 0.034(4) 0.025(3) 0.012(3) 0.002(2) 0.001(3) -0.006(3)
C23 0.040(3) 0.015(3) 0.021(3) -0.001(3) -0.002(3) -0.014(3)
C24 0.043(4) 0.032(4) 0.018(3) 0.005(3) 0.004(3) -0.017(3)
C25 0.029(3) 0.035(4) 0.013(3) -0.002(3) 0.003(2) -0.006(3)
C26 0.028(3) 0.024(3) 0.011(3) -0.001(2) -0.004(2) -0.005(3)
C30 0.051(5) 0.026(4) 0.036(4) 0.004(3) 0.018(3) 0.005(4)
C31 0.026(3) 0.012(3) 0.035(3) 0.000(3) 0.014(3) -0.002(3)
C32 0.042(4) 0.020(3) 0.013(3) 0.000(2) 0.013(3) 0.000(3)
C33 0.031(4) 0.023(3) 0.012(3) -0.001(2) 0.003(2) -0.008(3)
C34 0.022(3) 0.013(3) 0.019(3) -0.003(2) 0.003(2) -0.005(3)
C35 0.033(4) 0.015(3) 0.019(3) -0.002(2) 0.005(2) -0.004(3)
C36 0.032(4) 0.015(3) 0.026(3) 0.004(2) 0.004(3) -0.003(3)
C40 0.044(4) 0.025(3) 0.031(3) 0.003(3) -0.006(3) 0.011(3)
C41 0.025(4) 0.025(4) 0.026(3) -0.002(3) -0.007(3) -0.001(3)
C42 0.019(3) 0.028(3) 0.026(3) -0.012(3) 0.000(2) 0.000(3)
C43 0.023(3) 0.021(3) 0.013(3) -0.001(2) 0.001(2) 0.001(3)
C44 0.023(3) 0.016(3) 0.014(3) 0.002(2) -0.005(2) -0.001(3)
C45 0.028(3) 0.025(3) 0.013(3) -0.004(2) -0.002(2) 0.003(3)
C46 0.038(4) 0.026(3) 0.015(3) -0.002(2) -0.002(3) 0.011(3)

loop_
_atom_type_symbol
_atom_type_description
_atom_type_scat_dispersion_real
_atom_type_scat_dispersion_imag
_atom_type_scat_source
C C 0.0033 0.0016 'International Tables Vol C Tables 4.2.6.8 and 6.1.1.4'
H H 0.0000 0.0000 'International Tables Vol C Tables 4.2.6.8 and 6.1.1.4'
N N 0.0061 0.0033 'International Tables Vol C Tables 4.2.6.8 and 6.1.1.4'
O O 0.0106 0.0060 'International Tables Vol C Tables 4.2.6.8 and 6.1.1.4'
S S 0.1246 0.1234 'International Tables Vol C Tables 4.2.6.8 and 6.1.1.4'
Cl Cl 0.1484 0.1585 'International Tables Vol C Tables 4.2.6.8 and 6.1.1.4'
Ru Ru -1.2594 0.8363 'International Tables Vol C Tables 4.2.6.8 and 6.1.1.4'

loop_
_geom_angle_atom_site_label_1
_geom_angle_atom_site_label_2
_geom_angle_atom_site_label_3
_geom_angle
_geom_angle_site_symmetry_1
_geom_angle_site_symmetry_3
_geom_angle_publ_flag
N2 Ru1 N1 82.37(17) . . ?
N2 Ru1 S2 93.93(12) . . ?
N1 Ru1 S2 175.05(13) . . ?
N2 Ru1 S1 174.40(13) . . ?
N1 Ru1 S1 93.90(12) . . ?
S2 Ru1 S1 90.02(5) . . ?
N2 Ru1 Cl1 89.34(13) . . ?
N1 Ru1 Cl1 85.14(14) . . ?
S2 Ru1 Cl1 98.14(5) . . ?
S1 Ru1 Cl1 86.17(5) . . ?
N2 Ru1 Cl2 85.17(13) . . ?
N1 Ru1 Cl2 89.17(13) . . ?
S2 Ru1 Cl2 87.24(5) . . ?
S1 Ru1 Cl2 99.00(5) . . ?
Cl1 Ru1 Cl2 172.57(5) . . ?
O1 S1 C16 106.6(3) . . ?
O1 S1 C34 107.2(2) . . ?
C16 S1 C34 94.5(3) . . ?
O1 S1 Ru1 117.78(17) . . ?
C16 S1 Ru1 110.24(18) . . ?
C34 S1 Ru1 117.62(18) . . ?
O2 S2 C26 105.2(3) . . ?
O2 S2 C44 105.8(2) . . ?
C26 S2 C44 96.2(3) . . ?
O2 S2 Ru1 118.89(17) . . ?
C26 S2 Ru1 110.56(18) . . ?
C44 S2 Ru1 117.27(19) . . ?
C10 N1 C1 119.5(4) . . ?
C10 N1 Ru1 130.4(4) . . ?
C1 N1 Ru1 109.6(3) . . ?
C20 N2 C2 119.2(4) . . ?
C20 N2 Ru1 130.1(4) . . ?
C2 N2 Ru1 110.4(3) . . ?
N1 C1 C6 114.3(5) . . ?
N1 C1 C2 107.3(4) . . ?
C6 C1 C2 113.2(4) . . ?
N2 C2 C1 106.7(4) . . ?
N2 C2 C3 116.2(4) . . ?
C1 C2 C3 111.4(4) . . ?
C4 C3 C2 109.4(4) . . ?
C3 C4 C5 111.2(4) . . ?
C4 C5 C6 109.5(5) . . ?
C1 C6 C5 110.5(4) . . ?
N1 C10 C11 128.3(5) . . ?
C16 C11 C12 117.1(5) . . ?
C16 C11 C10 127.9(5) . . ?
C12 C11 C10 114.9(5) . . ?
C13 C12 C11 122.6(5) . . ?
C12 C13 C14 119.5(5) . . ?
C13 C14 C15 120.3(5) . . ?
C14 C15 C16 118.0(5) . . ?
C11 C16 C15 122.3(6) . . ?
C11 C16 S1 124.0(5) . . ?
C15 C16 S1 113.7(4) . . ?
N2 C20 C21 127.3(5) . . ?
C26 C21 C22 116.7(5) . . ?
C26 C21 C20 128.5(5) . . ?
C22 C21 C20 114.8(4) . . ?
C23 C22 C21 122.0(5) . . ?
C22 C23 C24 119.6(5) . . ?
C25 C24 C23 119.2(5) . . ?
C24 C25 C26 121.6(5) . . ?
C25 C26 C21 120.8(5) . . ?
C25 C26 S2 116.2(4) . . ?
C21 C26 S2 122.8(5) . . ?
C32 C31 C36 117.6(5) . . ?
C32 C31 C30 122.2(5) . . ?
C36 C31 C30 120.1(6) . . ?
C33 C32 C31 122.3(5) . . ?
C32 C33 C34 118.7(5) . . ?
C35 C34 C33 120.4(6) . . ?
C35 C34 S1 120.8(4) . . ?
C33 C34 S1 118.7(4) . . ?
C36 C35 C34 120.0(5) . . ?
C35 C36 C31 120.9(6) . . ?
C46 C41 C42 115.7(5) . . ?
C46 C41 C40 122.6(5) . . ?
C42 C41 C40 121.7(6) . . ?
C43 C42 C41 122.5(5) . . ?
C42 C43 C44 119.0(5) . . ?
C43 C44 C45 120.9(5) . . ?
C43 C44 S2 120.2(4) . . ?
C45 C44 S2 118.7(4) . . ?
C46 C45 C44 119.0(6) . . ?
C45 C46 C41 122.8(5) . . ?
C23S C12S C13S 59.3(19) . . ?
C23S C12S C21S 152(2) . . ?
C13S C12S C21S 112.9(9) . . ?
C23S C12S C11S 150(2) . . ?
C13S C12S C11S 107.1(8) . . ?
C21S C12S C11S 6.0(9) . . ?
C23S C13S C12S 33.5(11) . . ?
C23S C13S C14S 85.8(13) . . ?
C12S C13S C14S 112.8(7) . . ?
C15S C14S C13S 112.1(7) . . ?
C15S C14S C25S 46.9(7) . . ?
C13S C14S C25S 156.8(9) . . ?
C15S C14S C23S 146.7(9) . . ?
C13S C14S C23S 41.7(8) . . ?
C25S C14S C23S 161.4(11) . . ?
C25S C15S C14S 70.1(10) . . ?
C25S C15S C16S 44.2(9) . . ?
C14S C15S C16S 113.8(7) . . ?
C25S C16S C15S 52.7(10) . . ?
C12S C23S C13S 87(2) . . ?
C12S C23S C14S 128(2) . . ?
C13S C23S C14S 52.5(10) . . ?
C16S C25S C15S 83.1(13) . . ?
C16S C25S C14S 144.9(16) . . ?
C15S C25S C14S 63.0(9) . . ?

loop_
_geom_bond_atom_site_label_1
_geom_bond_atom_site_label_2
_geom_bond_distance
_geom_bond_site_symmetry_2
_geom_bond_publ_flag
Ru1 N2 2.062(4) . ?
Ru1 N1 2.072(4) . ?
Ru1 S2 2.2223(14) . ?
Ru1 S1 2.2299(14) . ?
Ru1 Cl1 2.3797(13) . ?
Ru1 Cl2 2.3880(14) . ?
S1 O1 1.477(4) . ?
S1 C16 1.796(6) . ?
S1 C34 1.804(6) . ?
S2 O2 1.484(4) . ?
S2 C26 1.798(6) . ?
S2 C44 1.802(6) . ?
N1 C10 1.250(8) . ?
N1 C1 1.515(6) . ?
N2 C20 1.278(7) . ?
N2 C2 1.483(6) . ?
C1 C6 1.523(7) . ?
C1 C2 1.528(8) . ?
C2 C3 1.538(7) . ?
C3 C4 1.514(7) . ?
C4 C5 1.515(8) . ?
C5 C6 1.541(7) . ?
C10 C11 1.465(7) . ?
C11 C16 1.391(7) . ?
C11 C12 1.397(8) . ?
C12 C13 1.370(8) . ?
C13 C14 1.402(8) . ?
C14 C15 1.403(9) . ?
C15 C16 1.409(8) . ?
C20 C21 1.471(7) . ?
C21 C26 1.411(7) . ?
C21 C22 1.419(8) . ?
C22 C23 1.365(7) . ?
C23 C24 1.413(8) . ?
C24 C25 1.368(8) . ?
C25 C26 1.373(8) . ?
C30 C31 1.515(9) . ?
C31 C32 1.381(9) . ?
C31 C36 1.413(8) . ?
C32 C33 1.368(8) . ?
C33 C34 1.399(7) . ?
C34 C35 1.379(8) . ?
C35 C36 1.362(8) . ?
C40 C41 1.495(9) . ?
C41 C46 1.407(8) . ?
C41 C42 1.418(8) . ?
C42 C43 1.368(8) . ?
C43 C44 1.380(7) . ?
C44 C45 1.397(7) . ?
C45 C46 1.361(8) . ?
C11S C12S 1.99(2) . ?
C12S C23S 0.84(2) . ?
C12S C13S 1.518(13) . ?
C12S C21S 1.531(18) . ?
C13S C23S 1.31(3) . ?
C13S C14S 1.559(12) . ?
C14S C15S 1.514(12) . ?
C14S C25S 1.598(19) . ?
C14S C23S 1.96(3) . ?
C15S C25S 1.240(18) . ?
C15S C16S 1.548(13) . ?
C16S C25S 1.088(18) . ?
